data_7207035
loop_
_publ_author_name
'Gong, Yun'
'Li, JingHua'
'Wu, Tao'
'Qin, JianBo'
'Cao, Rong'
'Li, Jian'

_publ_section_title
;
 Organic molecules induced crystal transformation from a two dimensional
 coordination polymer to chain-like structures
;
_journal_issue 2
_journal_name_full CrystEngComm
_journal_page_first 663
_journal_paper_doi 10.1039/c1ce05846k
_journal_volume 14
_journal_year 2012
_chemical_formula_sum 'C11 H13 Mn O8'
_chemical_formula_weight 328.12
_chemical_name_systematic
;
?
;
_space_group_IT_number 14
_symmetry_cell_setting monoclinic
_symmetry_space_group_name_Hall '-P 2yn'
_symmetry_space_group_name_H-M 'P 1 21/n 1'
_atom_sites_solution_hydrogens geom
_atom_sites_solution_primary direct
_atom_sites_solution_secondary difmap
_audit_creation_method SHELXL-97
_cell_angle_alpha 90.00
_cell_angle_beta 97.228(2)
_cell_angle_gamma 90.00
_cell_formula_units_Z 4
_cell_length_a 10.4984(3)
_cell_length_b 7.7273(2)
_cell_length_c 15.4282(4)
_cell_measurement_reflns_used 3320
_cell_measurement_temperature 293(2)
_cell_measurement_theta_max 28.7473
_cell_measurement_theta_min 2.4950
_cell_volume 1241.66(6)
_computing_cell_refinement 'CrysAlisPro, Oxford Diffraction Ltd.'
_computing_data_collection 'CrysAlisPro, Oxford Diffraction Ltd.'
_computing_data_reduction 'CrysAlisPro, Oxford Diffraction Ltd.'
_computing_molecular_graphics 'SHELXTL (Sheldrick, 1997)'
_computing_publication_material 'SHELXTL (Sheldrick, 1997)'
_computing_structure_refinement 'SHELXL97 (Sheldrick, 2008)'
_computing_structure_solution 'SHELXS97 (Sheldrick, 2008)'
_diffrn_ambient_temperature 293(2)
_diffrn_measured_fraction_theta_full 0.999
_diffrn_measured_fraction_theta_max 0.999
_diffrn_measurement_device_type 'Oxford XCalibur Eos'
_diffrn_measurement_method '\w scans'
_diffrn_radiation_monochromator graphite
_diffrn_radiation_source 'fine-focus sealed tube'
_diffrn_radiation_type MoK\a
_diffrn_radiation_wavelength 0.71073
_diffrn_reflns_av_R_equivalents 0.0224
_diffrn_reflns_av_sigmaI/netI 0.0335
_diffrn_reflns_limit_h_max 12
_diffrn_reflns_limit_h_min -12
_diffrn_reflns_limit_k_max 8
_diffrn_reflns_limit_k_min -9
_diffrn_reflns_limit_l_max 18
_diffrn_reflns_limit_l_min -18
_diffrn_reflns_number 5287
_diffrn_reflns_theta_full 25.01
_diffrn_reflns_theta_max 25.01
_diffrn_reflns_theta_min 2.50
_exptl_absorpt_coefficient_mu 1.099
_exptl_absorpt_correction_T_max 1.00000
_exptl_absorpt_correction_T_min 0.84904
_exptl_absorpt_correction_type multi-scan
_exptl_absorpt_process_details 'SADABS (Sheldrick, 1996)'
_exptl_crystal_colour colorless
_exptl_crystal_density_diffrn 1.734
_exptl_crystal_density_method 'not measured'
_exptl_crystal_description lamellar
_exptl_crystal_F_000 656
_exptl_crystal_size_max 0.35
_exptl_crystal_size_mid 0.35
_exptl_crystal_size_min 0.15
_refine_diff_density_max 0.607
_refine_diff_density_min -0.407
_refine_diff_density_rms 0.074
_refine_ls_extinction_method none
_refine_ls_goodness_of_fit_ref 1.095
_refine_ls_hydrogen_treatment none
_refine_ls_matrix_type full
_refine_ls_number_parameters 181
_refine_ls_number_reflns 2192
_refine_ls_number_restraints 0
_refine_ls_restrained_S_all 1.095
_refine_ls_R_factor_all 0.0449
_refine_ls_R_factor_gt 0.0353
_refine_ls_shift/su_max 0.000
_refine_ls_shift/su_mean 0.000
_refine_ls_structure_factor_coef Fsqd
_refine_ls_weighting_details 'calc w=1/[\s^2^(Fo^2^)+(0.0655P)^2^+0.0546P] where P=(Fo^2^+2Fc^2^)/3'
_refine_ls_weighting_scheme calc
_refine_ls_wR_factor_gt 0.1046
_refine_ls_wR_factor_ref 0.1072
_reflns_number_gt 1786
_reflns_number_total 2192
_reflns_threshold_expression >2sigma(I)
_cod_data_source_file c1ce05846k.txt
_cod_data_source_block 1205
_cod_depositor_comments
;
The following automatic conversions were performed:

'_symmetry_cell_setting' value 'Monoclinic' changed to 'monoclinic'
according to /home/saulius/struct/CIF-dictionaries/cif_core.dic
dictionary named 'cif_core.dic' version 2.4.1 from
2010-06-29.

'_exptl_absorpt_correction_type' value 'Multi-scan'
changed to 'multi-scan' according to
/home/saulius/struct/CIF-dictionaries/cif_core.dic dictionary named
'cif_core.dic' version 2.4.1 from 2010-06-29.

Automatic conversion script
Id: cif_fix_values 1715 2011-07-08 13:25:40Z adriana 
;
_cod_original_sg_symbol_H-M P21/n
_cod_database_code 7207035

loop_
_symmetry_equiv_pos_as_xyz
'x, y, z'
'-x+1/2, y+1/2, -z+1/2'
'-x, -y, -z'
'x-1/2, -y-1/2, z-1/2'

loop_
_atom_site_label
_atom_site_type_symbol
_atom_site_fract_x
_atom_site_fract_y
_atom_site_fract_z
_atom_site_U_iso_or_equiv
_atom_site_adp_type
_atom_site_occupancy
_atom_site_symmetry_multiplicity
_atom_site_calc_flag
_atom_site_refinement_flags
Mn1 Mn -0.12163(4) 0.20188(5) 0.30526(3) 0.02062(18) Uani 1 1 d .
O3 O -0.0955(2) -0.2808(3) 0.44061(14) 0.0268(5) Uani 1 1 d .
O2 O -0.1136(2) -0.0049(3) 0.40310(15) 0.0283(5) Uani 1 1 d .
O1 O 0.08608(19) 0.1096(3) 0.30111(14) 0.0232(5) Uani 1 1 d .
O5 O -0.16561(19) -0.0030(3) 0.21185(14) 0.0258(5) Uani 1 1 d .
O7 O -0.0909(2) 0.3806(3) 0.20062(14) 0.0296(5) Uani 1 1 d .
O8 O 0.6591(2) 0.7756(3) 0.47597(17) 0.0401(6) Uani 1 1 d .
H8 H 0.7291 0.7418 0.4644 0.060 Uiso 1 1 calc R
O6 O -0.0463(3) 0.3843(3) 0.40319(16) 0.0419(6) Uani 1 1 d .
C7 C -0.0593(3) -0.1491(4) 0.4021(2) 0.0211(7) Uani 1 1 d .
C6 C 0.2442(3) -0.0465(4) 0.2479(2) 0.0328(8) Uani 1 1 d .
H6 H 0.3013 -0.0687 0.2079 0.039 Uiso 1 1 calc R
C1 C 0.0588(3) -0.1667(4) 0.3534(2) 0.0227(7) Uani 1 1 d .
H1 H 0.1071 -0.2713 0.3727 0.027 Uiso 1 1 calc R
C3 C 0.1051(3) -0.0029(4) 0.2280(2) 0.0247(7) Uani 1 1 d .
H3 H 0.0791 0.0461 0.1698 0.030 Uiso 1 1 calc R
C10 C 0.5831(3) 0.6352(5) 0.4894(2) 0.0301(8) Uani 1 1 d .
C4 C 0.1462(3) -0.0051(4) 0.3684(2) 0.0262(7) Uani 1 1 d .
H4 H 0.1556 0.0420 0.4279 0.031 Uiso 1 1 calc R
C9 C 0.4602(3) 0.6685(5) 0.5064(2) 0.0326(8) Uani 1 1 d .
H9 H 0.4330 0.7822 0.5113 0.039 Uiso 1 1 calc R
C11 C 0.6229(3) 0.4652(5) 0.4836(2) 0.0323(8) Uani 1 1 d .
H11 H 0.7063 0.4414 0.4730 0.039 Uiso 1 1 calc R
C5 C 0.2696(3) -0.0473(4) 0.3335(2) 0.0342(8) Uani 1 1 d .
H5 H 0.3486 -0.0696 0.3661 0.041 Uiso 1 1 calc R
O4 O -0.17467(19) -0.2867(3) 0.19860(15) 0.0255(5) Uani 1 1 d .
C8 C -0.1144(3) -0.1491(4) 0.21794(19) 0.0208(7) Uani 1 1 d .
C2 C 0.0285(3) -0.1649(4) 0.2511(2) 0.0218(7) Uani 1 1 d .
H2 H 0.0638 -0.2688 0.2267 0.026 Uiso 1 1 calc R

loop_
_atom_site_aniso_label
_atom_site_aniso_U_11
_atom_site_aniso_U_22
_atom_site_aniso_U_33
_atom_site_aniso_U_23
_atom_site_aniso_U_13
_atom_site_aniso_U_12
Mn1 0.0210(3) 0.0142(3) 0.0262(3) -0.0007(2) 0.00139(19) 0.00134(17)
O3 0.0317(12) 0.0206(11) 0.0284(12) 0.0055(10) 0.0049(10) -0.0038(9)
O2 0.0288(12) 0.0232(12) 0.0348(13) 0.0076(10) 0.0115(10) 0.0065(9)
O1 0.0219(11) 0.0177(11) 0.0298(12) 0.0003(10) 0.0020(9) -0.0002(8)
O5 0.0238(11) 0.0193(11) 0.0327(13) -0.0053(9) -0.0031(10) 0.0039(9)
O7 0.0307(12) 0.0242(12) 0.0345(13) 0.0054(11) 0.0060(10) 0.0031(10)
O8 0.0344(14) 0.0415(15) 0.0459(16) 0.0004(12) 0.0114(12) -0.0117(11)
O6 0.0593(16) 0.0232(13) 0.0377(14) -0.0083(11) -0.0146(12) 0.0063(11)
C7 0.0225(16) 0.0204(15) 0.0193(16) 0.0023(13) -0.0021(13) -0.0006(12)
C6 0.0206(16) 0.0284(18) 0.052(2) -0.0009(16) 0.0138(16) -0.0022(13)
C1 0.0174(15) 0.0184(15) 0.0322(18) 0.0045(13) 0.0021(13) 0.0036(11)
C3 0.0247(17) 0.0223(16) 0.0279(17) -0.0015(14) 0.0064(13) -0.0012(12)
C10 0.0291(18) 0.043(2) 0.0182(16) 0.0033(15) 0.0038(14) -0.0075(15)
C4 0.0215(17) 0.0263(17) 0.0287(18) 0.0010(14) -0.0043(14) -0.0021(12)
C9 0.0340(19) 0.040(2) 0.0236(18) 0.0007(15) 0.0053(15) 0.0017(15)
C11 0.0255(18) 0.047(2) 0.0255(18) 0.0011(16) 0.0077(14) -0.0039(15)
C5 0.0147(16) 0.0308(19) 0.056(2) 0.0045(17) -0.0002(16) -0.0010(13)
O4 0.0200(11) 0.0176(11) 0.0381(13) -0.0031(10) 0.0008(9) -0.0062(9)
C8 0.0212(15) 0.0226(16) 0.0190(15) -0.0010(13) 0.0045(13) 0.0005(12)
C2 0.0192(15) 0.0177(15) 0.0293(17) -0.0039(13) 0.0063(13) 0.0009(11)

loop_
_atom_type_symbol
_atom_type_description
_atom_type_scat_dispersion_real
_atom_type_scat_dispersion_imag
_atom_type_scat_source
C C 0.0033 0.0016 'International Tables Vol C Tables 4.2.6.8 and 6.1.1.4'
H H 0.0000 0.0000 'International Tables Vol C Tables 4.2.6.8 and 6.1.1.4'
O O 0.0106 0.0060 'International Tables Vol C Tables 4.2.6.8 and 6.1.1.4'
Mn Mn 0.3368 0.7283 'International Tables Vol C Tables 4.2.6.8 and 6.1.1.4'

loop_
_geom_angle_atom_site_label_1
_geom_angle_atom_site_label_2
_geom_angle_atom_site_label_3
_geom_angle
_geom_angle_site_symmetry_1
_geom_angle_site_symmetry_3
O4 Mn1 O6 105.79(9) 2_455 .
O4 Mn1 O5 83.22(8) 2_455 .
O6 Mn1 O5 170.07(9) . .
O4 Mn1 O7 101.20(8) 2_455 .
O6 Mn1 O7 91.71(9) . .
O5 Mn1 O7 90.54(8) . .
O4 Mn1 O2 90.06(8) 2_455 .
O6 Mn1 O2 90.86(9) . .
O5 Mn1 O2 84.90(9) . .
O7 Mn1 O2 167.29(8) . .
O4 Mn1 O1 164.01(7) 2_455 .
O6 Mn1 O1 87.50(9) . .
O5 Mn1 O1 82.96(7) . .
O7 Mn1 O1 86.95(7) . .
O2 Mn1 O1 80.72(7) . .
C7 O2 Mn1 128.2(2) . .
C4 O1 C3 95.8(2) . .
C4 O1 Mn1 119.90(17) . .
C3 O1 Mn1 115.37(17) . .
C8 O5 Mn1 124.1(2) . .
C10 O8 H8 109.5 . .
O2 C7 O3 123.2(3) . .
O2 C7 C1 118.8(3) . .
O3 C7 C1 118.0(3) . .
C5 C6 C3 106.1(3) . .
C5 C6 H6 126.9 . .
C3 C6 H6 126.9 . .
C7 C1 C4 110.8(3) . .
C7 C1 C2 114.7(2) . .
C4 C1 C2 100.6(2) . .
C7 C1 H1 110.1 . .
C4 C1 H1 110.1 . .
C2 C1 H1 110.1 . .
O1 C3 C6 101.6(3) . .
O1 C3 C2 100.2(2) . .
C6 C3 C2 107.0(3) . .
O1 C3 H3 115.4 . .
C6 C3 H3 115.4 . .
C2 C3 H3 115.4 . .
C9 C10 O8 117.2(3) . .
C9 C10 C11 119.2(3) . .
O8 C10 C11 123.6(3) . .
O1 C4 C5 101.2(3) . .
O1 C4 C1 100.9(2) . .
C5 C4 C1 107.1(3) . .
O1 C4 H4 115.3 . .
C5 C4 H4 115.3 . .
C1 C4 H4 115.3 . .
C11 C9 C10 120.4(3) 3_666 .
C11 C9 H9 119.8 3_666 .
C10 C9 H9 119.8 . .
C9 C11 C10 120.4(3) 3_666 .
C9 C11 H11 119.8 3_666 .
C10 C11 H11 119.8 . .
C6 C5 C4 106.5(3) . .
C6 C5 H5 126.7 . .
C4 C5 H5 126.7 . .
C8 O4 Mn1 121.06(18) . 2_445
O5 C8 O4 123.3(3) . .
O5 C8 C2 119.5(3) . .
O4 C8 C2 117.2(3) . .
C8 C2 C3 112.0(2) . .
C8 C2 C1 113.8(2) . .
C3 C2 C1 101.1(2) . .
C8 C2 H2 109.9 . .
C3 C2 H2 109.9 . .
C1 C2 H2 109.9 . .

loop_
_geom_bond_atom_site_label_1
_geom_bond_atom_site_label_2
_geom_bond_distance
_geom_bond_site_symmetry_2
Mn1 O4 2.134(2) 2_455
Mn1 O6 2.143(2) .
Mn1 O5 2.152(2) .
Mn1 O7 2.179(2) .
Mn1 O2 2.193(2) .
Mn1 O1 2.303(2) .
O3 C7 1.261(4) .
O2 C7 1.252(4) .
O1 C4 1.449(4) .
O1 C3 1.458(4) .
O5 C8 1.249(3) .
O8 C10 1.377(4) .
O8 H8 0.8200 .
C7 C1 1.534(4) .
C6 C5 1.314(5) .
C6 C3 1.493(4) .
C6 H6 0.9300 .
C1 C4 1.550(4) .
C1 C2 1.571(5) .
C1 H1 0.9800 .
C3 C2 1.553(4) .
C3 H3 0.9800 .
C10 C9 1.374(5) .
C10 C11 1.385(5) .
C4 C5 1.500(4) .
C4 H4 0.9800 .
C9 C11 1.372(5) 3_666
C9 H9 0.9300 .
C11 C9 1.372(5) 3_666
C11 H11 0.9300 .
C5 H5 0.9300 .
O4 C8 1.253(3) .
O4 Mn1 2.134(2) 2_445
C8 C2 1.528(4) .
C2 H2 0.9800 .
